data_7044287
loop_
_publ_author_name
'Yu, Qiong'
'Cheng, Guangbin'
'Ju, Xuehai'
'Lu, Chunxu'
'Lin, Qiuhan'
'Yang, Hongwei'

_publ_section_title
;
 An interesting 1,4,2,5-dioxadiazine-furazan system: structural
 modification by incorporating versatile functionalities
;
_journal_name_full 'Dalton Trans.'
_journal_paper_doi 10.1039/C7DT02098H
_journal_year 2017
_chemical_formula_moiety '2(H4 N), C6 N10 O8, H2 O'
_chemical_formula_sum 'C6 H10 N12 O9'
_chemical_formula_weight 394.26
_chemical_name_systematic
; 
 ? 
;
_space_group_IT_number 2
_symmetry_cell_setting triclinic
_symmetry_space_group_name_Hall '-P 1'
_symmetry_space_group_name_H-M 'P -1'
_atom_sites_solution_hydrogens geom
_atom_sites_solution_primary direct
_atom_sites_solution_secondary difmap
_audit_creation_method SHELXL-97
_audit_update_record
;
2016-05-03 deposited with the CCDC.
2017-09-19 downloaded from the CCDC.
;
_cell_angle_alpha 84.769(4)
_cell_angle_beta 83.777(3)
_cell_angle_gamma 85.505(3)
_cell_formula_units_Z 2
_cell_length_a 8.3127(7)
_cell_length_b 8.4521(8)
_cell_length_c 10.3335(9)
_cell_measurement_reflns_used 1442
_cell_measurement_temperature 173(2)
_cell_measurement_theta_max 25.03
_cell_measurement_theta_min 3.26
_cell_volume 717.02(11)
_computing_structure_refinement 'SHELXL-97 (Sheldrick, 2008)'
_computing_structure_solution 'SHELXS-97 (Sheldrick, 2008)'
_diffrn_ambient_temperature 173(2)
_diffrn_measured_fraction_theta_full 0.984
_diffrn_measured_fraction_theta_max 0.984
_diffrn_measurement_device_type 'PHOTON100 CMOS detector'
_diffrn_measurement_method 'omega scan'
_diffrn_radiation_monochromator 'TRIUMPH curved crystal monochromator'
_diffrn_radiation_source 'fine-focus sealed tube'
_diffrn_radiation_type MoK\a
_diffrn_radiation_wavelength 0.71073
_diffrn_reflns_av_R_equivalents 0.0596
_diffrn_reflns_av_sigmaI/netI 0.0684
_diffrn_reflns_limit_h_max 9
_diffrn_reflns_limit_h_min -9
_diffrn_reflns_limit_k_max 10
_diffrn_reflns_limit_k_min -9
_diffrn_reflns_limit_l_max 12
_diffrn_reflns_limit_l_min -12
_diffrn_reflns_number 6929
_diffrn_reflns_theta_full 25.39
_diffrn_reflns_theta_max 25.39
_diffrn_reflns_theta_min 3.01
_exptl_absorpt_coefficient_mu 0.168
_exptl_absorpt_correction_T_max 0.7452
_exptl_absorpt_correction_T_min 0.6869
_exptl_absorpt_correction_type multi-scan
_exptl_absorpt_process_details 'SADABS (Bruker, 2012)'
_exptl_crystal_density_diffrn 1.826
_exptl_crystal_density_method 'not measured'
_exptl_crystal_description block
_exptl_crystal_F_000 404
_exptl_crystal_size_max 0.25
_exptl_crystal_size_mid 0.16
_exptl_crystal_size_min 0.11
_refine_diff_density_max 0.242
_refine_diff_density_min -0.449
_refine_diff_density_rms 0.058
_refine_ls_extinction_method none
_refine_ls_goodness_of_fit_ref 1.041
_refine_ls_hydrogen_treatment mixed
_refine_ls_matrix_type full
_refine_ls_number_parameters 329
_refine_ls_number_reflns 2591
_refine_ls_number_restraints 316
_refine_ls_restrained_S_all 0.995
_refine_ls_R_factor_all 0.1060
_refine_ls_R_factor_gt 0.0483
_refine_ls_shift/su_max 0.001
_refine_ls_shift/su_mean 0.000
_refine_ls_structure_factor_coef Fsqd
_refine_ls_weighting_details 'calc w=1/[\s^2^(Fo^2^)+(0.0438P)^2^+0.2624P] where P=(Fo^2^+2Fc^2^)/3'
_refine_ls_weighting_scheme calc
_refine_ls_wR_factor_gt 0.0946
_refine_ls_wR_factor_ref 0.1120
_reflns_number_gt 1532
_reflns_number_total 2591
_reflns_threshold_expression >2sigma(I)
_cod_data_source_file c7dt02098h2.cif
_cod_data_source_block 1_CCDC1
_cod_depositor_comments
;
The following automatic conversions were performed:

'_symmetry_cell_setting' value 'Triclinic' changed to 'triclinic'
according to
/home/data/users/saulius/crontab/automatic-downloads/rss-feeds/RSC/lib/dictionaries/cif_core.dic
dictionary named 'cif_core.dic' version 2.4.2 from 2011-04-26.

Automatic conversion script
Id: cif_fix_values 4973 2017-02-22 13:04:09Z antanas 
;
_cod_original_sg_symbol_Hall '-P 1   '
_cod_original_sg_symbol_H-M 'P-1   '
_cod_database_code 7044287

loop_
_symmetry_equiv_pos_as_xyz
'x, y, z'
'-x, -y, -z'

loop_
_atom_site_label
_atom_site_type_symbol
_atom_site_fract_x
_atom_site_fract_y
_atom_site_fract_z
_atom_site_U_iso_or_equiv
_atom_site_adp_type
_atom_site_occupancy
_atom_site_symmetry_multiplicity
_atom_site_calc_flag
_atom_site_refinement_flags
_atom_site_disorder_assembly
_atom_site_disorder_group
C3 C 0.2230(3) 0.0692(3) 0.3267(2) 0.0198(7) Uani 1 1 d . A .
C4 C 0.3204(3) 0.1520(3) 0.4020(2) 0.0185(6) Uani 1 1 d D . .
C5 C 0.2747(3) 0.6195(3) 0.8761(2) 0.0177(7) Uani 1 1 d . A .
C6 C 0.1760(3) 0.5400(3) 0.7991(2) 0.0188(6) Uani 1 1 d D . .
N3 N 0.3210(3) -0.0112(3) 0.2435(2) 0.0316(7) Uani 1 1 d . . .
N4 N 0.4732(3) 0.1207(3) 0.3658(2) 0.0271(6) Uani 1 1 d . A .
N5 N 0.0562(3) 0.0840(3) 0.3483(2) 0.0222(6) Uani 1 1 d . . .
N6 N -0.0229(3) 0.0042(3) 0.2751(2) 0.0247(6) Uani 1 1 d . A .
N7 N 0.1768(3) 0.7046(3) 0.9556(2) 0.0251(6) Uani 1 1 d . . .
N8 N 0.0239(3) 0.5776(3) 0.8311(2) 0.0228(6) Uani 1 1 d . A .
N9 N 0.4411(3) 0.5979(3) 0.8588(2) 0.0208(6) Uani 1 1 d . . .
N10 N 0.5211(3) 0.6810(3) 0.9291(2) 0.0213(6) Uani 1 1 d . A .
N11 N 0.7258(3) 0.3829(3) 0.7440(2) 0.0254(6) Uani 1 1 d D . .
H11A H 0.6266(18) 0.430(3) 0.759(2) 0.038 Uiso 1 1 d D . .
H11B H 0.742(3) 0.359(3) 0.6609(14) 0.038 Uiso 1 1 d D . .
H11C H 0.799(2) 0.448(2) 0.759(2) 0.038 Uiso 1 1 d D . .
H11D H 0.734(3) 0.294(2) 0.7969(19) 0.038 Uiso 1 1 d D . .
N12 N 0.7528(3) 0.9330(3) 0.0436(2) 0.0281(6) Uani 1 1 d D . .
H12A H 0.731(3) 1.0297(18) 0.007(2) 0.042 Uiso 1 1 d D . .
H12B H 0.673(2) 0.870(2) 0.037(2) 0.042 Uiso 1 1 d D . .
H12C H 0.771(3) 0.937(3) 0.1257(14) 0.042 Uiso 1 1 d D . .
H12D H 0.842(2) 0.890(3) 0.000(2) 0.042 Uiso 1 1 d D . .
O3 O 0.4783(2) 0.0212(3) 0.26799(19) 0.0365(6) Uani 1 1 d . A .
O4 O -0.1746(2) 0.0173(3) 0.29559(18) 0.0310(5) Uani 1 1 d . . .
O5 O 0.0447(2) -0.0816(3) 0.18849(19) 0.0337(6) Uani 1 1 d . . .
O6 O 0.0198(2) 0.6792(2) 0.92766(18) 0.0270(5) Uani 1 1 d . A .
O7 O 0.6735(2) 0.6615(2) 0.91110(19) 0.0306(5) Uani 1 1 d . . .
O8 O 0.4552(2) 0.7744(2) 1.01001(18) 0.0269(5) Uani 1 1 d . . .
O9 O 0.2263(3) 0.7265(3) 0.5098(2) 0.0387(6) Uani 1 1 d D . .
H9A H 0.137(3) 0.768(4) 0.533(3) 0.046 Uiso 1 1 d D . .
H9B H 0.299(3) 0.760(4) 0.545(3) 0.046 Uiso 1 1 d D . .
O1 O 0.0918(12) 0.3763(12) 0.6572(9) 0.0261(17) Uani 0.420(9) 1 d PDU A 1
N1 N 0.1183(19) 0.302(4) 0.536(2) 0.024(2) Uani 0.420(9) 1 d PDU A 1
C1 C 0.2671(16) 0.267(2) 0.4987(15) 0.024(2) Uani 0.420(9) 1 d PDU A 1
O2 O 0.3993(7) 0.3359(11) 0.5314(8) 0.0308(17) Uani 0.420(9) 1 d PDU A 1
N2 N 0.3732(18) 0.4006(19) 0.6590(12) 0.028(2) Uani 0.420(9) 1 d PDU A 1
C2 C 0.2248(17) 0.432(2) 0.6996(16) 0.029(2) Uani 0.420(9) 1 d PDU A 1
O1' O 0.0979(9) 0.4265(8) 0.6178(7) 0.0297(14) Uani 0.580(9) 1 d PDU A 2
N1' N 0.1306(14) 0.308(3) 0.5258(16) 0.0238(18) Uani 0.580(9) 1 d PDU A 2
C1' C 0.2755(12) 0.2476(14) 0.5103(11) 0.0237(17) Uani 0.580(9) 1 d PDU A 2
O2' O 0.3961(5) 0.2538(8) 0.5881(6) 0.0302(14) Uani 0.580(9) 1 d PDU A 2
N2' N 0.3678(13) 0.3744(13) 0.6812(9) 0.0286(19) Uani 0.580(9) 1 d PDU A 2
C2' C 0.2224(13) 0.4373(16) 0.6932(12) 0.0281(17) Uani 0.580(9) 1 d PDU A 2

loop_
_atom_site_aniso_label
_atom_site_aniso_U_11
_atom_site_aniso_U_22
_atom_site_aniso_U_33
_atom_site_aniso_U_23
_atom_site_aniso_U_13
_atom_site_aniso_U_12
C3 0.0183(17) 0.0256(18) 0.0155(15) -0.0041(13) -0.0016(12) 0.0013(13)
C4 0.0151(15) 0.0228(17) 0.0173(14) -0.0018(13) -0.0023(11) 0.0007(12)
C5 0.0187(17) 0.0133(17) 0.0213(16) -0.0022(12) -0.0020(12) -0.0008(13)
C6 0.0160(16) 0.0191(17) 0.0209(15) -0.0020(13) 0.0000(11) -0.0011(12)
N3 0.0186(14) 0.0486(18) 0.0306(14) -0.0186(13) -0.0051(11) -0.0001(13)
N4 0.0221(15) 0.0379(17) 0.0221(13) -0.0108(12) -0.0026(10) 0.0026(12)
N5 0.0154(13) 0.0326(16) 0.0199(12) -0.0106(11) -0.0015(10) -0.0002(11)
N6 0.0185(15) 0.0309(16) 0.0255(14) -0.0062(12) -0.0040(11) 0.0012(12)
N7 0.0151(14) 0.0292(16) 0.0321(14) -0.0104(12) -0.0030(10) 0.0021(11)
N8 0.0181(14) 0.0256(15) 0.0257(13) -0.0103(11) -0.0003(10) -0.0010(11)
N9 0.0137(13) 0.0204(14) 0.0302(13) -0.0121(11) -0.0016(10) -0.0029(10)
N10 0.0189(14) 0.0169(14) 0.0286(13) -0.0080(11) -0.0012(10) 0.0006(11)
N11 0.0199(14) 0.0296(16) 0.0276(14) -0.0102(12) -0.0014(10) 0.0001(11)
N12 0.0251(14) 0.0274(16) 0.0356(15) -0.0110(12) -0.0113(11) -0.0032(12)
O3 0.0177(12) 0.0601(16) 0.0346(12) -0.0261(12) -0.0020(9) 0.0038(11)
O4 0.0156(11) 0.0442(15) 0.0353(12) -0.0105(10) -0.0051(9) -0.0026(10)
O5 0.0249(12) 0.0448(15) 0.0346(12) -0.0254(11) -0.0035(9) 0.0041(10)
O6 0.0139(11) 0.0373(13) 0.0314(11) -0.0172(10) -0.0004(8) 0.0023(9)
O7 0.0119(11) 0.0297(13) 0.0519(13) -0.0178(10) -0.0001(9) -0.0011(9)
O8 0.0224(11) 0.0268(12) 0.0334(12) -0.0162(10) -0.0021(9) 0.0018(9)
O9 0.0224(13) 0.0622(17) 0.0324(13) -0.0169(11) -0.0006(10) 0.0027(12)
O1 0.015(3) 0.036(4) 0.028(4) -0.020(3) 0.005(3) -0.005(3)
N1 0.018(4) 0.031(4) 0.024(4) -0.015(4) 0.000(3) 0.002(3)
C1 0.017(4) 0.031(4) 0.026(4) -0.014(3) -0.006(3) -0.003(3)
O2 0.015(2) 0.046(4) 0.035(3) -0.026(3) 0.003(2) 0.000(3)
N2 0.014(3) 0.042(4) 0.033(4) -0.023(3) -0.003(3) -0.003(3)
C2 0.016(4) 0.037(4) 0.037(4) -0.019(4) -0.003(4) -0.003(4)
O1' 0.015(2) 0.040(3) 0.037(3) -0.023(2) -0.005(2) 0.000(2)
N1' 0.019(3) 0.030(3) 0.024(3) -0.013(3) -0.003(3) -0.001(3)
C1' 0.016(3) 0.028(3) 0.029(3) -0.010(3) -0.004(3) -0.001(3)
O2' 0.0177(18) 0.041(3) 0.036(3) -0.025(2) -0.0129(18) 0.012(2)
N2' 0.020(3) 0.036(4) 0.033(3) -0.023(3) -0.003(3) 0.002(3)
C2' 0.014(3) 0.036(3) 0.037(3) -0.019(3) -0.005(3) 0.000(3)

loop_
_atom_type_symbol
_atom_type_description
_atom_type_scat_dispersion_real
_atom_type_scat_dispersion_imag
_atom_type_scat_source
C C 0.0033 0.0016 'International Tables Vol C Tables 4.2.6.8 and 6.1.1.4'
H H 0.0000 0.0000 'International Tables Vol C Tables 4.2.6.8 and 6.1.1.4'
N N 0.0061 0.0033 'International Tables Vol C Tables 4.2.6.8 and 6.1.1.4'
O O 0.0106 0.0060 'International Tables Vol C Tables 4.2.6.8 and 6.1.1.4'

loop_
_geom_angle_atom_site_label_1
_geom_angle_atom_site_label_2
_geom_angle_atom_site_label_3
_geom_angle
N3 C3 N5 131.4(2)
N3 C3 C4 108.2(2)
N5 C3 C4 120.4(2)
N4 C4 C1' 118.9(4)
N4 C4 C3 109.9(2)
C1' C4 C3 131.0(4)
N4 C4 C1 121.2(5)
C1' C4 C1 8.2(10)
C3 C4 C1 128.6(5)
N7 C5 N9 131.6(2)
N7 C5 C6 107.8(2)
N9 C5 C6 120.6(2)
N8 C6 C2 120.5(6)
N8 C6 C5 110.1(2)
C2 C6 C5 129.5(6)
N8 C6 C2' 119.3(5)
C2 C6 C2' 3.0(11)
C5 C6 C2' 130.5(5)
C3 N3 O3 104.7(2)
C4 N4 O3 105.7(2)
N6 N5 C3 116.3(2)
O4 N6 O5 120.0(2)
O4 N6 N5 116.1(2)
O5 N6 N5 124.0(2)
C5 N7 O6 105.21(19)
C6 N8 O6 105.6(2)
N10 N9 C5 116.3(2)
O8 N10 O7 120.2(2)
O8 N10 N9 124.2(2)
O7 N10 N9 115.6(2)
H11A N11 H11B 109.3(15)
H11A N11 H11C 109.4(16)
H11B N11 H11C 110.1(15)
H11A N11 H11D 108.9(15)
H11B N11 H11D 109.4(15)
H11C N11 H11D 109.6(15)
H12A N12 H12B 111.0(16)
H12A N12 H12C 110.7(15)
H12B N12 H12C 111.0(16)
H12A N12 H12D 108.4(16)
H12B N12 H12D 106.5(15)
H12C N12 H12D 109.0(15)
N4 O3 N3 111.36(18)
N8 O6 N7 111.30(18)
H9A O9 H9B 113(3)
C2 O1 N1 116.2(10)
C1 N1 O1 114.1(13)
N1 C1 O2 127.4(14)
N1 C1 C4 123.1(11)
O2 C1 C4 109.3(10)
C1 O2 N2 113.5(9)
C2 N2 O2 114.6(12)
N2 C2 O1 127.3(15)
N2 C2 C6 122.4(12)
O1 C2 C6 110.3(11)
C2' O1' N1' 113.7(8)
C1' N1' O1' 116.5(10)
N1' C1' O2' 128.2(10)
N1' C1' C4 118.0(8)
O2' C1' C4 113.6(8)
C1' O2' N2' 115.0(7)
C2' N2' O2' 114.4(9)
N2' C2' O1' 129.6(11)
N2' C2' C6 118.1(9)
O1' C2' C6 112.3(8)

loop_
_geom_bond_atom_site_label_1
_geom_bond_atom_site_label_2
_geom_bond_distance
C3 N3 1.316(3)
C3 N5 1.378(3)
C3 C4 1.440(4)
C4 N4 1.298(3)
C4 C1' 1.440(12)
C4 C1 1.471(16)
C5 N7 1.314(3)
C5 N9 1.376(3)
C5 C6 1.443(3)
C6 N8 1.295(3)
C6 C2 1.439(17)
C6 C2' 1.459(13)
N3 O3 1.411(3)
N4 O3 1.367(3)
N5 N6 1.315(3)
N6 O4 1.253(3)
N6 O5 1.261(3)
N7 O6 1.403(3)
N8 O6 1.370(3)
N9 N10 1.317(3)
N10 O8 1.255(3)
N10 O7 1.260(3)
N11 H11A 0.892(13)
N11 H11B 0.895(13)
N11 H11C 0.884(13)
N11 H11D 0.890(13)
N12 H12A 0.884(13)
N12 H12B 0.892(14)
N12 H12C 0.881(13)
N12 H12D 0.893(14)
O9 H9A 0.820(17)
O9 H9B 0.818(17)
O1 C2 1.365(11)
O1 N1 1.440(11)
N1 C1 1.275(12)
C1 O2 1.368(11)
O2 N2 1.461(10)
N2 C2 1.276(11)
O1' C2' 1.374(9)
O1' N1' 1.436(10)
N1' C1' 1.269(9)
C1' O2' 1.358(9)
O2' N2' 1.453(8)
N2' C2' 1.280(9)
